data_4026351
loop_
_publ_author_name
'Gilles Ulrich'
'S\'ebastien Goeb'
'Antoinette De Nicola'
'Pascal Retailleau'
'Raymond Ziessel'

_publ_contact_author_address
;
Laboratoire de Chimie
Universit\'e Louis Pasteur, d'Electronique et de Photonique Moleculaires
ECPM, 1 rue Blaise Pascal
Strasbourg
F-67008
FRANCE
;
_publ_contact_author_email ZIESSEL@CHIMIE.U-STRASBG.FR
_publ_contact_author_fax 0390241232
_publ_contact_author_name 'Raymond Ziessel'
_publ_contact_author_phone 0390241593
_publ_section_title
;
 Chemistry at Boron: Synthesis and Properties of Red to Near-IR
 Fluorescent Dyes Based on Boron-Substituted Diisoindolomethene Frameworks
;
_journal_name_full 'Journal of Organic Chemistry'
_journal_page_first 4489
_journal_page_last 4505
_journal_paper_doi 10.1021/jo200246q
_journal_volume 76
_journal_year 2011
_chemical_formula_moiety 'C29 H19 B F2 N2'
_chemical_formula_sum 'C29 H19 B F2 N2'
_chemical_formula_weight 444.27
_chemical_name_systematic
; 
 ? 
;
_space_group_IT_number 2
_symmetry_cell_setting triclinic
_symmetry_space_group_name_Hall '-P 1'
_symmetry_space_group_name_H-M 'P -1'
_atom_sites_solution_hydrogens difmap
_atom_sites_solution_primary direct
_atom_sites_solution_secondary difmap
_audit_creation_date 09-10-06
_audit_creation_method SHELXL-97
_cell_angle_alpha 86.844(5)
_cell_angle_beta 79.135(5)
_cell_angle_gamma 89.790(5)
_cell_formula_units_Z 2
_cell_length_a 7.310(5)
_cell_length_b 11.771(5)
_cell_length_c 13.336(5)
_cell_measurement_reflns_used 4100
_cell_measurement_temperature 293(2)
_cell_measurement_theta_max 26.022
_cell_measurement_theta_min 0.998
_cell_volume 1125.2(10)
_computing_cell_refinement 'DENZO (Otwinowski & Minor, 1997) COLLECT (Hooft, 1998)'
_computing_data_collection 'DENZO (Otwinowski & Minor, 1997) COLLECT (Hooft, 1998)'
_computing_data_reduction 'HKL package (Otwinowski & Minor, 1997)'
_computing_molecular_graphics 'PLATON (Spek, 1980-2004)'
_computing_publication_material 'SHELXL-97 (Sheldrick, 1997)'
_computing_structure_refinement 'SHELXL-97 (Sheldrick, 1997)'
_computing_structure_solution 'SHELXS-97 (Sheldrick, 1990)'
_diffrn_ambient_temperature 293(2)
_diffrn_measured_fraction_theta_full .988
_diffrn_measured_fraction_theta_max .988
_diffrn_measurement_device_type 'Nonius kappa-CCD diffractometer'
_diffrn_measurement_method 'phi and omega scans'
_diffrn_radiation_monochromator graphite
_diffrn_radiation_source 'fine-focus sealed tube'
_diffrn_radiation_type MoK\a
_diffrn_radiation_wavelength 0.71069
_diffrn_reflns_av_R_equivalents 0.0202
_diffrn_reflns_av_sigmaI/netI 0.0295
_diffrn_reflns_limit_h_max 8
_diffrn_reflns_limit_h_min -9
_diffrn_reflns_limit_k_max 14
_diffrn_reflns_limit_k_min -14
_diffrn_reflns_limit_l_max 16
_diffrn_reflns_limit_l_min -16
_diffrn_reflns_number 24014
_diffrn_reflns_theta_full 26.00
_diffrn_reflns_theta_max 26.00
_diffrn_reflns_theta_min 2.26
_exptl_absorpt_coefficient_mu 0.088
_exptl_absorpt_correction_T_max 0.98
_exptl_absorpt_correction_T_min 0.90
_exptl_absorpt_correction_type multi-scan
_exptl_absorpt_process_details 'HKL package (Otwinowski & Minor, 1997)'
_exptl_crystal_colour 'dark blue'
_exptl_crystal_density_diffrn 1.311
_exptl_crystal_description prism
_exptl_crystal_F_000 460
_exptl_crystal_size_max 0.50
_exptl_crystal_size_mid 0.35
_exptl_crystal_size_min 0.25
_refine_diff_density_max .197
_refine_diff_density_min -.154
_refine_diff_density_rms .034
_refine_ls_extinction_coef 0.022(3)
_refine_ls_extinction_expression Fc^*^=kFc[1+0.001xFc^2^\l^3^/sin(2\q)]^-1/4^
_refine_ls_extinction_method SHELXL
_refine_ls_goodness_of_fit_ref 1.019
_refine_ls_hydrogen_treatment constr
_refine_ls_matrix_type full
_refine_ls_number_parameters 308
_refine_ls_number_reflns 4363
_refine_ls_number_restraints 0
_refine_ls_restrained_S_all 1.019
_refine_ls_R_factor_all 0.0571
_refine_ls_R_factor_gt 0.0396
_refine_ls_shift/su_max 0.002
_refine_ls_shift/su_mean 0.000
_refine_ls_structure_factor_coef Fsqd
_refine_ls_weighting_details 'calc w=1/[\s^2^(Fo^2^)+(0.0605P)^2^+0.1641P] where P=(Fo^2^+2Fc^2^)/3'
_refine_ls_weighting_scheme calc
_refine_ls_wR_factor_gt 0.1012
_refine_ls_wR_factor_ref 0.1120
_reflns_number_gt 3343
_reflns_number_total 4363
_reflns_threshold_expression >2sigma(I)
_cod_data_source_file jo200246q_si_001.cif
_cod_data_source_block gu103
_cod_database_code 4026351

loop_
_symmetry_equiv_pos_as_xyz
'x, y, z'
'-x, -y, -z'

loop_
_atom_site_label
_atom_site_type_symbol
_atom_site_fract_x
_atom_site_fract_y
_atom_site_fract_z
_atom_site_U_iso_or_equiv
_atom_site_adp_type
_atom_site_occupancy
_atom_site_symmetry_multiplicity
_atom_site_calc_flag
_atom_site_refinement_flags
F1 F 0.52302(11) 0.26249(7) 0.92082(6) 0.0473(2) Uani 1 1 d .
F2 F 0.83025(11) 0.23129(7) 0.85993(7) 0.0508(2) Uani 1 1 d .
N1 N 0.69736(14) 0.41063(9) 0.81341(8) 0.0352(3) Uani 1 1 d .
N2 N 0.74676(14) 0.36265(9) 0.99430(8) 0.0351(3) Uani 1 1 d .
C1 C 0.68951(16) 0.52467(11) 0.83672(10) 0.0350(3) Uani 1 1 d .
C2 C 0.67224(17) 0.59093(11) 0.74682(11) 0.0379(3) Uani 1 1 d .
C3 C 0.67604(17) 0.51441(12) 0.66887(11) 0.0398(3) Uani 1 1 d .
C4 C 0.69212(17) 0.40282(12) 0.71289(10) 0.0381(3) Uani 1 1 d .
C5 C 0.78581(17) 0.30616(11) 1.07896(11) 0.0381(3) Uani 1 1 d .
C6 C 0.80905(17) 0.38710(12) 1.15151(11) 0.0387(3) Uani 1 1 d .
C7 C 0.78382(16) 0.49592(11) 1.10708(10) 0.0363(3) Uani 1 1 d .
C8 C 0.74479(16) 0.47952(11) 1.00796(10) 0.0342(3) Uani 1 1 d .
C9 C 0.71376(16) 0.55636(11) 0.93166(10) 0.0354(3) Uani 1 1 d .
H9 H 0.7089 0.6333 0.9445 0.042 Uiso 1 1 calc R
C10 C 0.6528(2) 0.70823(12) 0.72601(13) 0.0485(4) Uani 1 1 d .
H10 H 0.6512 0.7595 0.7768 0.058 Uiso 1 1 calc R
C11 C 0.6364(2) 0.74483(14) 0.62880(14) 0.0600(5) Uani 1 1 d .
H11 H 0.6233 0.8222 0.6138 0.072 Uiso 1 1 calc R
C12 C 0.6390(2) 0.66873(15) 0.55130(14) 0.0609(4) Uani 1 1 d .
H12 H 0.6266 0.6965 0.4863 0.073 Uiso 1 1 calc R
C13 C 0.6593(2) 0.55461(14) 0.56956(12) 0.0506(4) Uani 1 1 d .
H13 H 0.6620 0.5046 0.5177 0.061 Uiso 1 1 calc R
C14 C 0.84342(19) 0.37461(14) 1.25162(11) 0.0481(4) Uani 1 1 d .
H14 H 0.8566 0.3029 1.2822 0.058 Uiso 1 1 calc R
C15 C 0.8569(2) 0.47038(15) 1.30268(12) 0.0541(4) Uani 1 1 d .
H15 H 0.8799 0.4636 1.3690 0.065 Uiso 1 1 calc R
C16 C 0.8367(2) 0.57886(15) 1.25747(13) 0.0547(4) Uani 1 1 d .
H16 H 0.8488 0.6426 1.2940 0.066 Uiso 1 1 calc R
C17 C 0.79952(18) 0.59319(13) 1.16029(12) 0.0454(4) Uani 1 1 d .
H17 H 0.7853 0.6654 1.1309 0.054 Uiso 1 1 calc R
C1B C 0.7032(2) 0.29677(12) 0.65844(11) 0.0443(3) Uani 1 1 d .
C2B C 0.5810(2) 0.20605(14) 0.68958(13) 0.0580(4) Uani 1 1 d .
H2B H 0.4905 0.2102 0.7485 0.070 Uiso 1 1 calc R
C3B C 0.5922(3) 0.11002(16) 0.63419(16) 0.0795(6) Uani 1 1 d .
H3B H 0.5091 0.0500 0.6556 0.095 Uiso 1 1 calc R
C4B C 0.7263(4) 0.10262(18) 0.54717(17) 0.0893(7) Uani 1 1 d .
H4B H 0.7345 0.0374 0.5102 0.107 Uiso 1 1 calc R
C5B C 0.8478(3) 0.19169(18) 0.51502(15) 0.0790(6) Uani 1 1 d .
H5B H 0.9378 0.1869 0.4560 0.095 Uiso 1 1 calc R
C6B C 0.8369(2) 0.28803(15) 0.56987(13) 0.0582(4) Uani 1 1 d .
H6B H 0.9198 0.3479 0.5475 0.070 Uiso 1 1 calc R
C1C C 0.8027(2) 0.18235(12) 1.09461(11) 0.0440(3) Uani 1 1 d .
C2C C 0.9579(2) 0.13965(14) 1.13054(14) 0.0620(5) Uani 1 1 d .
H2C H 1.0499 0.1894 1.1413 0.074 Uiso 1 1 calc R
C3C C 0.9766(3) 0.02426(16) 1.15028(17) 0.0773(6) Uani 1 1 d .
H3C H 1.0817 -0.0033 1.1732 0.093 Uiso 1 1 calc R
C4C C 0.8411(3) -0.04957(16) 1.13629(16) 0.0767(6) Uani 1 1 d .
H4C H 0.8537 -0.1273 1.1498 0.092 Uiso 1 1 calc R
C5C C 0.6860(3) -0.00882(14) 1.10218(15) 0.0676(5) Uani 1 1 d .
H5C H 0.5934 -0.0592 1.0933 0.081 Uiso 1 1 calc R
C6C C 0.6666(2) 0.10600(12) 1.08104(12) 0.0525(4) Uani 1 1 d .
H6C H 0.5615 0.1325 1.0575 0.063 Uiso 1 1 calc R
B B 0.7010(2) 0.31069(13) 0.89583(12) 0.0375(4) Uani 1 1 d .

loop_
_atom_site_aniso_label
_atom_site_aniso_U_11
_atom_site_aniso_U_22
_atom_site_aniso_U_33
_atom_site_aniso_U_23
_atom_site_aniso_U_13
_atom_site_aniso_U_12
F1 0.0499(5) 0.0459(5) 0.0475(5) 0.0030(4) -0.0143(4) -0.0125(4)
F2 0.0617(5) 0.0433(5) 0.0486(5) -0.0073(4) -0.0128(4) 0.0153(4)
N1 0.0362(6) 0.0364(6) 0.0328(6) -0.0017(5) -0.0065(4) -0.0001(4)
N2 0.0356(6) 0.0342(6) 0.0357(6) -0.0006(5) -0.0079(4) -0.0011(4)
C1 0.0328(6) 0.0337(7) 0.0374(8) 0.0001(6) -0.0046(5) -0.0002(5)
C2 0.0317(6) 0.0420(8) 0.0389(8) 0.0028(6) -0.0054(5) -0.0011(5)
C3 0.0338(7) 0.0475(8) 0.0375(8) 0.0017(6) -0.0061(5) -0.0006(5)
C4 0.0355(7) 0.0438(8) 0.0352(8) -0.0026(6) -0.0069(5) 0.0001(5)
C5 0.0353(7) 0.0408(8) 0.0377(8) 0.0024(6) -0.0070(5) -0.0016(5)
C6 0.0322(6) 0.0468(8) 0.0366(8) -0.0009(6) -0.0058(5) -0.0021(5)
C7 0.0287(6) 0.0432(8) 0.0368(7) -0.0045(6) -0.0051(5) -0.0020(5)
C8 0.0311(6) 0.0340(7) 0.0369(7) -0.0028(6) -0.0051(5) -0.0014(5)
C9 0.0337(6) 0.0327(7) 0.0388(8) -0.0021(6) -0.0041(5) -0.0009(5)
C10 0.0503(8) 0.0418(8) 0.0521(10) 0.0042(7) -0.0087(7) -0.0002(6)
C11 0.0689(10) 0.0482(9) 0.0612(11) 0.0161(8) -0.0132(8) 0.0005(8)
C12 0.0701(10) 0.0657(11) 0.0463(10) 0.0167(8) -0.0154(8) 0.0007(8)
C13 0.0524(8) 0.0628(10) 0.0369(8) 0.0030(7) -0.0104(6) -0.0005(7)
C14 0.0420(8) 0.0627(10) 0.0402(9) 0.0017(7) -0.0101(6) 0.0002(7)
C15 0.0469(8) 0.0795(12) 0.0379(9) -0.0076(8) -0.0122(6) 0.0022(8)
C16 0.0468(8) 0.0713(11) 0.0501(10) -0.0239(8) -0.0132(7) 0.0003(7)
C17 0.0392(7) 0.0494(9) 0.0493(9) -0.0106(7) -0.0103(6) -0.0011(6)
C1B 0.0520(8) 0.0459(8) 0.0370(8) -0.0062(6) -0.0124(6) 0.0047(6)
C2B 0.0743(11) 0.0511(9) 0.0483(10) -0.0085(8) -0.0092(8) -0.0075(8)
C3B 0.1177(17) 0.0533(11) 0.0679(13) -0.0154(9) -0.0148(12) -0.0140(10)
C4B 0.138(2) 0.0623(12) 0.0685(14) -0.0279(11) -0.0151(13) 0.0071(13)
C5B 0.1038(15) 0.0796(14) 0.0501(11) -0.0220(10) -0.0011(10) 0.0177(12)
C6B 0.0661(10) 0.0621(10) 0.0448(9) -0.0080(8) -0.0048(8) 0.0039(8)
C1C 0.0498(8) 0.0405(8) 0.0402(8) 0.0038(6) -0.0069(6) 0.0016(6)
C2C 0.0554(9) 0.0541(10) 0.0768(13) 0.0111(9) -0.0175(8) 0.0027(7)
C3C 0.0750(12) 0.0597(12) 0.0957(16) 0.0180(11) -0.0191(11) 0.0171(9)
C4C 0.0973(14) 0.0452(10) 0.0840(15) 0.0129(10) -0.0130(11) 0.0098(10)
C5C 0.0931(13) 0.0431(9) 0.0666(12) 0.0044(8) -0.0171(10) -0.0132(9)
C6C 0.0654(10) 0.0425(8) 0.0506(10) 0.0048(7) -0.0152(7) -0.0045(7)
B 0.0408(8) 0.0344(8) 0.0379(9) -0.0014(7) -0.0090(6) 0.0005(6)

loop_
_atom_type_symbol
_atom_type_description
_atom_type_scat_dispersion_real
_atom_type_scat_dispersion_imag
_atom_type_scat_source
C C .0033 .0016 'International Tables Vol C Tables 4.2.6.8 and 6.1.1.4'
H H .0000 .0000 'International Tables Vol C Tables 4.2.6.8 and 6.1.1.4'
B B .0013 .0007 'International Tables Vol C Tables 4.2.6.8 and 6.1.1.4'
N N .0061 .0033 'International Tables Vol C Tables 4.2.6.8 and 6.1.1.4'
F F .0171 .0103 'International Tables Vol C Tables 4.2.6.8 and 6.1.1.4'

loop_
_geom_angle_atom_site_label_1
_geom_angle_atom_site_label_2
_geom_angle_atom_site_label_3
_geom_angle
C4 N1 C1 109.36(11)
C4 N1 B 127.64(11)
C1 N1 B 122.93(11)
C5 N2 C8 109.31(11)
C5 N2 B 127.76(11)
C8 N2 B 122.88(11)
C9 C1 N1 120.65(12)
C9 C1 C2 131.09(12)
N1 C1 C2 108.00(12)
C10 C2 C3 120.25(13)
C10 C2 C1 133.06(14)
C3 C2 C1 106.69(12)
C13 C3 C2 120.36(14)
C13 C3 C4 132.13(14)
C2 C3 C4 107.47(12)
N1 C4 C3 108.45(12)
N1 C4 C1B 125.69(12)
C3 C4 C1B 125.86(13)
N2 C5 C6 108.70(12)
N2 C5 C1C 126.27(13)
C6 C5 C1C 125.03(13)
C14 C6 C7 120.39(13)
C14 C6 C5 132.19(14)
C7 C6 C5 107.39(12)
C17 C7 C6 120.59(13)
C17 C7 C8 132.69(13)
C6 C7 C8 106.72(12)
C9 C8 N2 120.96(12)
C9 C8 C7 131.14(12)
N2 C8 C7 107.88(11)
C8 C9 C1 123.08(12)
C8 C9 H9 118.5
C1 C9 H9 118.5
C11 C10 C2 118.09(15)
C11 C10 H10 121.0
C2 C10 H10 121.0
C10 C11 C12 121.74(15)
C10 C11 H11 119.1
C12 C11 H11 119.1
C13 C12 C11 121.17(15)
C13 C12 H12 119.4
C11 C12 H12 119.4
C12 C13 C3 118.38(15)
C12 C13 H13 120.8
C3 C13 H13 120.8
C15 C14 C6 118.19(15)
C15 C14 H14 120.9
C6 C14 H14 120.9
C14 C15 C16 121.42(15)
C14 C15 H15 119.3
C16 C15 H15 119.3
C17 C16 C15 121.47(15)
C17 C16 H16 119.3
C15 C16 H16 119.3
C16 C17 C7 117.90(15)
C16 C17 H17 121.0
C7 C17 H17 121.0
C2B C1B C6B 118.24(15)
C2B C1B C4 122.70(13)
C6B C1B C4 119.01(14)
C3B C2B C1B 120.75(17)
C3B C2B H2B 119.6
C1B C2B H2B 119.6
C4B C3B C2B 120.17(19)
C4B C3B H3B 119.9
C2B C3B H3B 119.9
C5B C4B C3B 119.87(18)
C5B C4B H4B 120.1
C3B C4B H4B 120.1
C4B C5B C6B 120.25(18)
C4B C5B H5B 119.9
C6B C5B H5B 119.9
C5B C6B C1B 120.74(17)
C5B C6B H6B 119.6
C1B C6B H6B 119.6
C6C C1C C2C 118.17(14)
C6C C1C C5 123.18(13)
C2C C1C C5 118.54(13)
C3C C2C C1C 120.72(17)
C3C C2C H2C 119.6
C1C C2C H2C 119.6
C4C C3C C2C 120.20(18)
C4C C3C H3C 119.9
C2C C3C H3C 119.9
C3C C4C C5C 119.86(17)
C3C C4C H4C 120.1
C5C C4C H4C 120.1
C4C C5C C6C 120.54(17)
C4C C5C H5C 119.7
C6C C5C H5C 119.7
C5C C6C C1C 120.49(16)
C5C C6C H6C 119.8
C1C C6C H6C 119.8
F2 B F1 110.93(12)
F2 B N1 110.83(12)
F1 B N1 108.11(11)
F2 B N2 110.84(11)
F1 B N2 108.05(11)
N1 B N2 107.95(11)

loop_
_geom_bond_atom_site_label_1
_geom_bond_atom_site_label_2
_geom_bond_distance
F1 B 1.3955(19)
F2 B 1.3665(18)
N1 C4 1.3565(18)
N1 C1 1.3931(17)
N1 B 1.5688(19)
N2 C5 1.3549(18)
N2 C8 1.3972(17)
N2 B 1.570(2)
C1 C9 1.3822(19)
C1 C2 1.420(2)
C2 C10 1.405(2)
C2 C3 1.409(2)
C3 C13 1.409(2)
C3 C4 1.423(2)
C4 C1B 1.473(2)
C5 C6 1.427(2)
C5 C1C 1.469(2)
C6 C14 1.404(2)
C6 C7 1.408(2)
C7 C17 1.3960(19)
C7 C8 1.4271(19)
C8 C9 1.3746(19)
C9 H9 0.9300
C10 C11 1.370(2)
C10 H10 0.9300
C11 C12 1.402(3)
C11 H11 0.9300
C12 C13 1.365(2)
C12 H12 0.9300
C13 H13 0.9300
C14 C15 1.362(2)
C14 H14 0.9300
C15 C16 1.401(2)
C15 H15 0.9300
C16 C17 1.375(2)
C16 H16 0.9300
C17 H17 0.9300
C1B C2B 1.389(2)
C1B C6B 1.392(2)
C2B C3B 1.378(2)
C2B H2B 0.9300
C3B C4B 1.377(3)
C3B H3B 0.9300
C4B C5B 1.373(3)
C4B H4B 0.9300
C5B C6B 1.377(2)
C5B H5B 0.9300
C6B H6B 0.9300
C1C C6C 1.387(2)
C1C C2C 1.394(2)
C2C C3C 1.380(2)
C2C H2C 0.9300
C3C C4C 1.366(3)
C3C H3C 0.9300
C4C C5C 1.374(3)
C4C H4C 0.9300
C5C C6C 1.378(2)
C5C H5C 0.9300
C6C H6C 0.9300

loop_
_geom_torsion_atom_site_label_1
_geom_torsion_atom_site_label_2
_geom_torsion_atom_site_label_3
_geom_torsion_atom_site_label_4
_geom_torsion
C4 N1 C1 C9 -172.68(11)
B N1 C1 C9 10.17(17)
C4 N1 C1 C2 2.02(13)
B N1 C1 C2 -175.13(11)
C9 C1 C2 C10 -8.3(2)
N1 C1 C2 C10 177.71(13)
C9 C1 C2 C3 172.09(13)
N1 C1 C2 C3 -1.86(13)
C10 C2 C3 C13 -0.40(19)
C1 C2 C3 C13 179.23(12)
C10 C2 C3 C4 -178.59(12)
C1 C2 C3 C4 1.04(14)
C1 N1 C4 C3 -1.36(14)
B N1 C4 C3 175.61(11)
C1 N1 C4 C1B 178.04(12)
B N1 C4 C1B -5.0(2)
C13 C3 C4 N1 -177.72(14)
C2 C3 C4 N1 0.18(14)
C13 C3 C4 C1B 2.9(2)
C2 C3 C4 C1B -179.23(12)
C8 N2 C5 C6 0.49(13)
B N2 C5 C6 -177.01(11)
C8 N2 C5 C1C -179.26(12)
B N2 C5 C1C 3.2(2)
N2 C5 C6 C14 177.22(13)
C1C C5 C6 C14 -3.0(2)
N2 C5 C6 C7 -0.44(14)
C1C C5 C6 C7 179.33(12)
C14 C6 C7 C17 2.43(18)
C5 C6 C7 C17 -179.58(11)
C14 C6 C7 C8 -177.78(11)
C5 C6 C7 C8 0.21(13)
C5 N2 C8 C9 178.08(11)
B N2 C8 C9 -4.27(17)
C5 N2 C8 C7 -0.36(13)
B N2 C8 C7 177.29(10)
C17 C7 C8 C9 1.6(2)
C6 C7 C8 C9 -178.14(12)
C17 C7 C8 N2 179.84(12)
C6 C7 C8 N2 0.08(13)
N2 C8 C9 C1 -2.37(18)
C7 C8 C9 C1 175.67(12)
N1 C1 C9 C8 -0.59(18)
C2 C1 C9 C8 -173.91(12)
C3 C2 C10 C11 0.5(2)
C1 C2 C10 C11 -178.99(14)
C2 C10 C11 C12 -0.1(2)
C10 C11 C12 C13 -0.5(3)
C11 C12 C13 C3 0.6(2)
C2 C3 C13 C12 -0.2(2)
C4 C3 C13 C12 177.51(14)
C7 C6 C14 C15 -1.89(19)
C5 C6 C14 C15 -179.29(13)
C6 C14 C15 C16 0.2(2)
C14 C15 C16 C17 1.1(2)
C15 C16 C17 C7 -0.6(2)
C6 C7 C17 C16 -1.18(19)
C8 C7 C17 C16 179.10(13)
N1 C4 C1B C2B 56.1(2)
C3 C4 C1B C2B -124.60(17)
N1 C4 C1B C6B -126.41(16)
C3 C4 C1B C6B 52.9(2)
C6B C1B C2B C3B 0.1(3)
C4 C1B C2B C3B 177.62(17)
C1B C2B C3B C4B 0.4(3)
C2B C3B C4B C5B -0.6(4)
C3B C4B C5B C6B 0.5(4)
C4B C5B C6B C1B 0.0(3)
C2B C1B C6B C5B -0.3(3)
C4 C1B C6B C5B -177.90(16)
N2 C5 C1C C6C -52.7(2)
C6 C5 C1C C6C 127.58(16)
N2 C5 C1C C2C 131.16(15)
C6 C5 C1C C2C -48.6(2)
C6C C1C C2C C3C 1.1(3)
C5 C1C C2C C3C 177.45(17)
C1C C2C C3C C4C -1.0(3)
C2C C3C C4C C5C 0.2(3)
C3C C4C C5C C6C 0.6(3)
C4C C5C C6C C1C -0.5(3)
C2C C1C C6C C5C -0.4(2)
C5 C1C C6C C5C -176.51(15)
C4 N1 B F2 47.32(17)
C1 N1 B F2 -136.08(12)
C4 N1 B F1 -74.46(16)
C1 N1 B F1 102.14(13)
C4 N1 B N2 168.88(11)
C1 N1 B N2 -14.52(16)
C5 N2 B F2 -49.66(17)
C8 N2 B F2 133.15(12)
C5 N2 B F1 72.09(16)
C8 N2 B F1 -105.11(13)
C5 N2 B N1 -171.21(11)
C8 N2 B N1 11.59(15)
